data_8107170
loop_
_publ_author_name
'Zhang, Jingxiao'
'Gu, Miao'
'Bai, Xinyu'

_publ_section_title
;
 The crystal structure of
 (1S,3R)-1-(4-isopropylphenyl)-3-(methoxycarbonyl)-2,3,4,9-tetrahydro-1H-pyrido[3,4-b]indol-2-iumchloride
 monohydrate, C22H27ClN2O3
;
_journal_issue 4
_journal_name_full 'Zeitschrift f\"ur Kristallographie - New Crystal Structures'
_journal_page_first 619
_journal_page_last 621
_journal_paper_doi 10.1515/ncrs-2022-0069
_journal_volume 237
_journal_year 2022
_chemical_absolute_configuration rm
_chemical_formula_moiety 'C22 H25 N2 O2, Cl, H2 O'
_chemical_formula_sum 'C22 H27 Cl N2 O3'
_chemical_formula_weight 402.90
_space_group_crystal_system orthorhombic
_space_group_IT_number 19
_space_group_name_Hall 'P 2ac 2ab'
_space_group_name_H-M_alt 'P 21 21 21'
_atom_sites_solution_hydrogens mixed
_cell_angle_alpha 90
_cell_angle_beta 90
_cell_angle_gamma 90
_cell_formula_units_Z 4
_cell_length_a 8.6797(3)
_cell_length_b 9.8809(3)
_cell_length_c 24.7824(8)
_cell_measurement_reflns_used 4898
_cell_measurement_temperature 170
_cell_measurement_theta_max 25.028
_cell_measurement_theta_min 2.219
_cell_volume 2125.42(12)
_computing_cell_refinement 'SAINT V8.38A (?, 2016) [1]'
_computing_data_reduction 'SAINT V8.38A (?, 2016) [1]'
_computing_molecular_graphics 'Olex2 1.5 (Dolomanov et al., 2009) [2]'
_computing_publication_material 'Olex2 1.5 (Dolomanov et al., 2009) [2]'
_computing_structure_refinement 'SHELXL 2019/2 (Sheldrick, 2015) [3]'
_computing_structure_solution 'ShelXT (Sheldrick, 2015) [4]'
_diffrn_ambient_temperature 170.00
_diffrn_measured_fraction_theta_full 0.999
_diffrn_measured_fraction_theta_max 0.999
_diffrn_measurement_device_type 'D8 VENTURE'
_diffrn_measurement_method '\f and \w scans'
_diffrn_radiation_type MoK\a
_diffrn_radiation_wavelength 0.71073
_diffrn_reflns_av_R_equivalents 0.0739
_diffrn_reflns_av_unetI/netI 0.0553
_diffrn_reflns_Laue_measured_fraction_full 0.999
_diffrn_reflns_Laue_measured_fraction_max 0.999
_diffrn_reflns_limit_h_max 10
_diffrn_reflns_limit_h_min -9
_diffrn_reflns_limit_k_max 12
_diffrn_reflns_limit_k_min -12
_diffrn_reflns_limit_l_max 30
_diffrn_reflns_limit_l_min -30
_diffrn_reflns_number 24639
_diffrn_reflns_point_group_measured_fraction_full 0.999
_diffrn_reflns_point_group_measured_fraction_max 0.999
_diffrn_reflns_theta_full 25.242
_diffrn_reflns_theta_max 26.379
_diffrn_reflns_theta_min 2.219
_exptl_absorpt_coefficient_mu 0.204
_exptl_absorpt_correction_T_max 0.7454
_exptl_absorpt_correction_T_min 0.7079
_exptl_absorpt_correction_type multi-scan
_exptl_absorpt_process_details
'SADABS-2016/2 (Bruker,2016/2) was used for absorption correction. wR2(int) was 0.0894 before and 0.0656 after correction. The Ratio of minimum to maximum transmission is 0.9497. The \l/2 correction factor is Not present.'
_exptl_crystal_colour colourless
_exptl_crystal_colour_primary colourless
_exptl_crystal_density_diffrn 1.259
_exptl_crystal_description block
_exptl_crystal_F_000 856
_exptl_crystal_size_max 0.19
_exptl_crystal_size_mid 0.12
_exptl_crystal_size_min 0.08
_refine_diff_density_max 0.212
_refine_diff_density_min -0.247
_refine_diff_density_rms 0.048
_refine_ls_abs_structure_details
;
 Flack x determined using 1117 quotients [(I+)-(I-)]/[(I+)+(I-)]
 (Parsons, Flack and Wagner, Acta Cryst. B69 (2013) 249-259).
;
_refine_ls_abs_structure_Flack 0.05(5)
_refine_ls_extinction_coef .
_refine_ls_extinction_method none
_refine_ls_goodness_of_fit_ref 1.087
_refine_ls_hydrogen_treatment constr
_refine_ls_matrix_type full
_refine_ls_number_parameters 259
_refine_ls_number_reflns 4345
_refine_ls_number_restraints 0
_refine_ls_restrained_S_all 1.087
_refine_ls_R_factor_all 0.0788
_refine_ls_R_factor_gt 0.0478
_refine_ls_shift/su_max 0.000
_refine_ls_shift/su_mean 0.000
_refine_ls_structure_factor_coef Fsqd
_refine_ls_weighting_details 'w=1/[\s^2^(Fo^2^)+(0.0372P)^2^+0.6423P] where P=(Fo^2^+2Fc^2^)/3'
_refine_ls_weighting_scheme calc
_refine_ls_wR_factor_gt 0.0930
_refine_ls_wR_factor_ref 0.1082
_reflns_Friedel_coverage 0.743
_reflns_Friedel_fraction_full 1.000
_reflns_Friedel_fraction_max 0.999
_reflns_number_gt 3314
_reflns_number_total 4345
_reflns_threshold_expression 'I > 2\s(I)'
_cod_data_source_file suppl_j_ncrs-2022-0069_suppl.cif
_cod_data_source_block zz
_cod_database_code 8107170
_shelx_space_group_comment
;
The symmetry employed for this shelxl refinement is uniquely defined
by the following loop, which should always be used as a source of
symmetry information in preference to the above space-group names.
They are only intended as comments.
;
_shelx_estimated_absorpt_t_max 0.984
_shelx_estimated_absorpt_t_min 0.962
_olex2_refinement_description
;
1. Fixed Uiso
 At 1.2 times of:
  All C(H) groups, All C(H,H) groups, All N(H) groups, All N(H,H) groups
 At 1.5 times of:
  All C(H,H,H) groups, All O(H,H) groups
2.a Free rotating group:
 O1(H1A,H1B)
2.b Ternary CH refined with riding coordinates:
 C10(H10), C11(H11), C20(H20)
2.c Secondary CH2 refined with riding coordinates:
 C9(H9A,H9B), N2(H2A,H2B)
2.d Aromatic/amide H refined with riding coordinates:
 C2(H2), C3(H3), C4(H4), C5(H5), C15(H15), C16(H16), C18(H18), C19(H19), N1(H1)
2.e Idealised Me refined as rotating group:
 C13(H13A,H13B,H13C), C21(H21A,H21B,H21C), C22(H22A,H22B,H22C)
;
_olex2_submission_special_instructions 'No special instructions were received'

loop_
_space_group_symop_operation_xyz
'x, y, z'
'-x+1/2, -y, z+1/2'
'-x, y+1/2, -z+1/2'
'x+1/2, -y+1/2, -z'

loop_
_atom_site_label
_atom_site_type_symbol
_atom_site_fract_x
_atom_site_fract_y
_atom_site_fract_z
_atom_site_U_iso_or_equiv
_atom_site_adp_type
_atom_site_occupancy
_atom_site_site_symmetry_order
_atom_site_calc_flag
_atom_site_refinement_flags_posn
_atom_site_refinement_flags_adp
_atom_site_refinement_flags_occupancy
_atom_site_disorder_assembly
_atom_site_disorder_group
C1 C 0.5727(4) 0.4381(4) 0.40848(14) 0.0297(8) Uani 1 1 d . . . . .
C2 C 0.5681(5) 0.3964(4) 0.46242(15) 0.0372(10) Uani 1 1 d . . . . .
H2 H 0.657926 0.400264 0.484247 0.045 Uiso 1 1 calc R U . . .
C3 C 0.4308(6) 0.3496(4) 0.48334(17) 0.0438(11) Uani 1 1 d . . . . .
H3 H 0.426803 0.320925 0.519909 0.053 Uiso 1 1 calc R U . . .
C4 C 0.2971(5) 0.3434(4) 0.45167(18) 0.0451(11) Uani 1 1 d . . . . .
H4 H 0.204387 0.310461 0.467203 0.054 Uiso 1 1 calc R U . . .
C5 C 0.2974(5) 0.3844(4) 0.39828(16) 0.0371(10) Uani 1 1 d . . . . .
H5 H 0.206826 0.380409 0.376834 0.045 Uiso 1 1 calc R U . . .
C6 C 0.4360(4) 0.4315(4) 0.37734(15) 0.0302(9) Uani 1 1 d . . . . .
C7 C 0.6904(4) 0.4907(4) 0.37379(14) 0.0282(8) Uani 1 1 d . . . . .
C8 C 0.6232(4) 0.5120(3) 0.32466(14) 0.0264(8) Uani 1 1 d . . . . .
C9 C 0.8587(4) 0.5133(4) 0.38437(14) 0.0324(9) Uani 1 1 d . . . . .
H9A H 0.911517 0.424797 0.387332 0.039 Uiso 1 1 calc R U . . .
H9B H 0.871459 0.561587 0.419079 0.039 Uiso 1 1 calc R U . . .
C10 C 0.9328(4) 0.5963(4) 0.33900(14) 0.0284(8) Uani 1 1 d . . . . .
H10 H 1.045464 0.575213 0.339044 0.034 Uiso 1 1 calc R U . . .
C11 C 0.6978(4) 0.5716(4) 0.27634(14) 0.0280(8) Uani 1 1 d . . . . .
H11 H 0.673360 0.670473 0.275650 0.034 Uiso 1 1 calc R U . . .
C12 C 0.9162(4) 0.7469(4) 0.34691(14) 0.0311(8) Uani 1 1 d . . . . .
C13 C 1.0128(6) 0.9353(4) 0.3941(2) 0.0607(14) Uani 1 1 d . . . . .
H13A H 1.063084 0.982298 0.364050 0.091 Uiso 1 1 calc R U . . .
H13B H 1.068773 0.954057 0.427605 0.091 Uiso 1 1 calc R U . . .
H13C H 0.906330 0.967336 0.397521 0.091 Uiso 1 1 calc R U . . .
C14 C 0.6512(4) 0.5119(4) 0.22257(14) 0.0273(8) Uani 1 1 d . . . . .
C15 C 0.6069(5) 0.5975(4) 0.18144(15) 0.0364(10) Uani 1 1 d . . . . .
H15 H 0.609918 0.692631 0.186896 0.044 Uiso 1 1 calc R U . . .
C16 C 0.5576(5) 0.5461(4) 0.13199(15) 0.0418(11) Uani 1 1 d . . . . .
H16 H 0.527547 0.606749 0.104170 0.050 Uiso 1 1 calc R U . . .
C17 C 0.5520(5) 0.4078(4) 0.12279(15) 0.0338(9) Uani 1 1 d . . . . .
C18 C 0.5978(5) 0.3229(4) 0.16453(16) 0.0365(9) Uani 1 1 d . . . . .
H18 H 0.596482 0.227767 0.159037 0.044 Uiso 1 1 calc R U . . .
C19 C 0.6454(4) 0.3734(4) 0.21387(15) 0.0336(9) Uani 1 1 d . . . . .
H19 H 0.674287 0.312882 0.241891 0.040 Uiso 1 1 calc R U . . .
C20 C 0.4974(5) 0.3467(4) 0.06993(15) 0.0428(10) Uani 1 1 d . . . . .
H20 H 0.416691 0.278213 0.079102 0.051 Uiso 1 1 calc R U . . .
C21 C 0.6281(6) 0.2705(5) 0.04117(17) 0.0572(13) Uani 1 1 d . . . . .
H21A H 0.706663 0.335258 0.029290 0.086 Uiso 1 1 calc R U . . .
H21B H 0.586573 0.222530 0.009774 0.086 Uiso 1 1 calc R U . . .
H21C H 0.674537 0.205224 0.066105 0.086 Uiso 1 1 calc R U . . .
C22 C 0.4245(6) 0.4466(5) 0.03189(17) 0.0596(14) Uani 1 1 d . . . . .
H22A H 0.337711 0.491159 0.049881 0.089 Uiso 1 1 calc R U . . .
H22B H 0.387448 0.399018 -0.000288 0.089 Uiso 1 1 calc R U . . .
H22C H 0.500894 0.514624 0.021315 0.089 Uiso 1 1 calc R U . . .
N1 N 0.4704(3) 0.4756(3) 0.32606(11) 0.0283(7) Uani 1 1 d . . . . .
H1 H 0.405566 0.479786 0.298803 0.034 Uiso 1 1 calc R U . . .
N2 N 0.8704(3) 0.5563(3) 0.28468(11) 0.0286(7) Uani 1 1 d . . . . .
H2A H 0.895701 0.468152 0.278688 0.034 Uiso 1 1 calc R U . . .
H2B H 0.919335 0.606632 0.259151 0.034 Uiso 1 1 calc R U . . .
O2 O 0.8275(4) 0.8186(3) 0.32400(13) 0.0615(10) Uani 1 1 d . . . . .
O3 O 1.0129(4) 0.7903(3) 0.38385(12) 0.0521(8) Uani 1 1 d . . . . .
Cl1 Cl 1.02330(11) 0.75272(11) 0.20249(4) 0.0437(3) Uani 1 1 d . . . . .
O1 O 0.2293(4) 0.5255(3) 0.25344(12) 0.0512(8) Uani 1 1 d G . . . .
H1A H 0.198073 0.597013 0.236153 0.077 Uiso 1 1 d G U . . .
H1B H 0.223748 0.455323 0.232290 0.077 Uiso 1 1 d G U . . .

loop_
_atom_site_aniso_label
_atom_site_aniso_U_11
_atom_site_aniso_U_22
_atom_site_aniso_U_33
_atom_site_aniso_U_23
_atom_site_aniso_U_13
_atom_site_aniso_U_12
C1 0.038(2) 0.022(2) 0.0287(19) -0.0011(16) 0.0050(17) 0.0052(17)
C2 0.050(3) 0.032(2) 0.030(2) 0.0049(17) 0.0032(18) 0.0021(19)
C3 0.065(3) 0.033(2) 0.034(2) 0.0049(19) 0.012(2) 0.000(2)
C4 0.049(3) 0.035(3) 0.051(3) 0.000(2) 0.021(2) 0.002(2)
C5 0.035(2) 0.030(2) 0.047(3) -0.0002(19) 0.0063(19) 0.0029(18)
C6 0.034(2) 0.023(2) 0.034(2) -0.0022(16) 0.0045(17) 0.0048(17)
C7 0.034(2) 0.024(2) 0.0265(19) 0.0018(16) -0.0006(16) 0.0022(16)
C8 0.031(2) 0.0211(19) 0.0274(19) 0.0003(15) 0.0007(16) 0.0046(16)
C9 0.036(2) 0.033(2) 0.029(2) 0.0028(17) -0.0048(16) 0.0025(18)
C10 0.0290(19) 0.029(2) 0.0276(19) -0.0028(16) -0.0012(15) -0.0004(16)
C11 0.0291(19) 0.026(2) 0.0283(19) 0.0011(16) -0.0010(16) 0.0008(16)
C12 0.0310(18) 0.032(2) 0.0297(19) -0.0027(19) 0.0025(16) -0.004(2)
C13 0.074(3) 0.036(3) 0.072(3) -0.016(2) -0.022(3) -0.005(3)
C14 0.030(2) 0.026(2) 0.0255(18) 0.0009(15) -0.0004(15) -0.0030(16)
C15 0.053(3) 0.022(2) 0.035(2) 0.0031(17) -0.0061(19) -0.0024(19)
C16 0.056(3) 0.037(3) 0.033(2) 0.0074(18) -0.008(2) -0.005(2)
C17 0.038(2) 0.033(2) 0.030(2) -0.0022(17) -0.0009(17) -0.0041(18)
C18 0.048(2) 0.025(2) 0.036(2) 0.0026(18) -0.0043(19) -0.0022(19)
C19 0.043(2) 0.028(2) 0.029(2) 0.0046(16) -0.0040(17) -0.0002(17)
C20 0.052(3) 0.042(3) 0.034(2) -0.0005(18) -0.008(2) -0.008(2)
C21 0.074(3) 0.060(3) 0.037(2) -0.013(2) -0.005(2) 0.010(3)
C22 0.066(3) 0.071(4) 0.042(3) -0.005(2) -0.019(2) 0.002(3)
N1 0.0289(17) 0.0276(17) 0.0283(17) 0.0008(13) -0.0009(13) 0.0021(14)
N2 0.0319(16) 0.0244(16) 0.0296(17) -0.0024(13) 0.0026(13) -0.0004(13)
O2 0.079(2) 0.0322(17) 0.073(2) -0.0117(16) -0.0376(19) 0.0130(17)
O3 0.061(2) 0.0337(17) 0.0616(19) -0.0093(14) -0.0293(17) -0.0023(14)
Cl1 0.0409(5) 0.0342(5) 0.0560(6) 0.0104(5) -0.0036(5) -0.0083(5)
O1 0.0487(18) 0.0384(18) 0.067(2) -0.0061(16) -0.0230(16) 0.0068(16)

loop_
_atom_type_symbol
_atom_type_description
_atom_type_scat_dispersion_real
_atom_type_scat_dispersion_imag
_atom_type_scat_source
C C 0.0033 0.0016 'International Tables Vol C Tables 4.2.6.8 and 6.1.1.4'
H H 0.0000 0.0000 'International Tables Vol C Tables 4.2.6.8 and 6.1.1.4'
Cl Cl 0.1484 0.1585 'International Tables Vol C Tables 4.2.6.8 and 6.1.1.4'
N N 0.0061 0.0033 'International Tables Vol C Tables 4.2.6.8 and 6.1.1.4'
O O 0.0106 0.0060 'International Tables Vol C Tables 4.2.6.8 and 6.1.1.4'

loop_
_geom_angle_atom_site_label_1
_geom_angle_atom_site_label_2
_geom_angle_atom_site_label_3
_geom_angle
_geom_angle_site_symmetry_1
_geom_angle_site_symmetry_3
C2 C1 C6 118.9(4) . .
C2 C1 C7 134.5(4) . .
C6 C1 C7 106.7(3) . .
C1 C2 H2 120.6 . .
C3 C2 C1 118.9(4) . .
C3 C2 H2 120.6 . .
C2 C3 H3 119.4 . .
C2 C3 C4 121.3(4) . .
C4 C3 H3 119.4 . .
C3 C4 H4 119.3 . .
C5 C4 C3 121.4(4) . .
C5 C4 H4 119.3 . .
C4 C5 H5 121.4 . .
C4 C5 C6 117.2(4) . .
C6 C5 H5 121.4 . .
C5 C6 C1 122.4(3) . .
N1 C6 C1 107.9(3) . .
N1 C6 C5 129.6(4) . .
C1 C7 C9 130.0(3) . .
C8 C7 C1 106.7(3) . .
C8 C7 C9 123.2(3) . .
C7 C8 C11 126.5(3) . .
C7 C8 N1 110.4(3) . .
N1 C8 C11 123.1(3) . .
C7 C9 H9A 109.4 . .
C7 C9 H9B 109.4 . .
C7 C9 C10 111.1(3) . .
H9A C9 H9B 108.0 . .
C10 C9 H9A 109.4 . .
C10 C9 H9B 109.4 . .
C9 C10 H10 107.4 . .
C12 C10 C9 113.1(3) . .
C12 C10 H10 107.4 . .
N2 C10 C9 111.4(3) . .
N2 C10 H10 107.4 . .
N2 C10 C12 110.0(3) . .
C8 C11 H11 108.0 . .
C8 C11 C14 116.1(3) . .
C8 C11 N2 106.3(3) . .
C14 C11 H11 108.0 . .
C14 C11 N2 110.2(3) . .
N2 C11 H11 108.0 . .
O2 C12 C10 126.0(3) . .
O2 C12 O3 123.4(4) . .
O3 C12 C10 110.6(3) . .
H13A C13 H13B 109.5 . .
H13A C13 H13C 109.5 . .
H13B C13 H13C 109.5 . .
O3 C13 H13A 109.5 . .
O3 C13 H13B 109.5 . .
O3 C13 H13C 109.5 . .
C15 C14 C11 119.1(3) . .
C15 C14 C19 118.7(3) . .
C19 C14 C11 122.1(3) . .
C14 C15 H15 119.6 . .
C14 C15 C16 120.8(4) . .
C16 C15 H15 119.6 . .
C15 C16 H16 119.5 . .
C17 C16 C15 121.0(4) . .
C17 C16 H16 119.5 . .
C16 C17 C18 117.5(4) . .
C16 C17 C20 123.0(4) . .
C18 C17 C20 119.4(3) . .
C17 C18 H18 119.2 . .
C19 C18 C17 121.7(4) . .
C19 C18 H18 119.2 . .
C14 C19 H19 119.9 . .
C18 C19 C14 120.3(3) . .
C18 C19 H19 119.9 . .
C17 C20 H20 107.0 . .
C17 C20 C21 111.4(4) . .
C21 C20 H20 107.0 . .
C22 C20 C17 114.2(4) . .
C22 C20 H20 107.0 . .
C22 C20 C21 110.0(4) . .
C20 C21 H21A 109.5 . .
C20 C21 H21B 109.5 . .
C20 C21 H21C 109.5 . .
H21A C21 H21B 109.5 . .
H21A C21 H21C 109.5 . .
H21B C21 H21C 109.5 . .
C20 C22 H22A 109.5 . .
C20 C22 H22B 109.5 . .
C20 C22 H22C 109.5 . .
H22A C22 H22B 109.5 . .
H22A C22 H22C 109.5 . .
H22B C22 H22C 109.5 . .
C6 N1 H1 125.8 . .
C8 N1 C6 108.4(3) . .
C8 N1 H1 125.8 . .
C10 N2 C11 116.8(3) . .
C10 N2 H2A 108.1 . .
C10 N2 H2B 108.1 . .
C11 N2 H2A 108.1 . .
C11 N2 H2B 108.1 . .
H2A N2 H2B 107.3 . .
C12 O3 C13 116.3(3) . .
H1A O1 H1B 109.5 . .

loop_
_geom_bond_atom_site_label_1
_geom_bond_atom_site_label_2
_geom_bond_distance
_geom_bond_site_symmetry_2
C1 C2 1.399(5) .
C1 C6 1.416(5) .
C1 C7 1.433(5) .
C2 H2 0.9500 .
C2 C3 1.379(6) .
C3 H3 0.9500 .
C3 C4 1.402(7) .
C4 H4 0.9500 .
C4 C5 1.384(6) .
C5 H5 0.9500 .
C5 C6 1.391(5) .
C6 N1 1.376(4) .
C7 C8 1.366(5) .
C7 C9 1.501(5) .
C8 C11 1.483(5) .
C8 N1 1.375(5) .
C9 H9A 0.9900 .
C9 H9B 0.9900 .
C9 C10 1.533(5) .
C10 H10 1.0000 .
C10 C12 1.508(5) .
C10 N2 1.504(4) .
C11 H11 1.0000 .
C11 C14 1.513(5) .
C11 N2 1.520(4) .
C12 O2 1.191(5) .
C12 O3 1.314(4) .
C13 H13A 0.9800 .
C13 H13B 0.9800 .
C13 H13C 0.9800 .
C13 O3 1.455(5) .
C14 C15 1.379(5) .
C14 C19 1.386(5) .
C15 H15 0.9500 .
C15 C16 1.394(5) .
C16 H16 0.9500 .
C16 C17 1.386(6) .
C17 C18 1.390(5) .
C17 C20 1.518(5) .
C18 H18 0.9500 .
C18 C19 1.384(5) .
C19 H19 0.9500 .
C20 H20 1.0000 .
C20 C21 1.537(6) .
C20 C22 1.504(6) .
C21 H21A 0.9800 .
C21 H21B 0.9800 .
C21 H21C 0.9800 .
C22 H22A 0.9800 .
C22 H22B 0.9800 .
C22 H22C 0.9800 .
N1 H1 0.8800 .
N2 H2A 0.9100 .
N2 H2B 0.9100 .
O1 H1A 0.8700 .
O1 H1B 0.8703 .

loop_
_geom_hbond_atom_site_label_D
_geom_hbond_atom_site_label_H
_geom_hbond_atom_site_label_A
_geom_hbond_distance_DH
_geom_hbond_distance_HA
_geom_hbond_distance_DA
_geom_hbond_angle_DHA
_geom_hbond_site_symmetry_A
_geom_hbond_publ_flag
N1 H1 O1 0.88 1.95 2.804(4) 162.6 . yes

loop_
_geom_torsion_atom_site_label_1
_geom_torsion_atom_site_label_2
_geom_torsion_atom_site_label_3
_geom_torsion_atom_site_label_4
_geom_torsion
_geom_torsion_site_symmetry_1
_geom_torsion_site_symmetry_2
_geom_torsion_site_symmetry_3
_geom_torsion_site_symmetry_4
C1 C2 C3 C4 -0.1(6) . . . .
C1 C6 N1 C8 -1.2(4) . . . .
C1 C7 C8 C11 177.0(3) . . . .
C1 C7 C8 N1 -0.2(4) . . . .
C1 C7 C9 C10 -169.2(4) . . . .
C2 C1 C6 C5 -0.4(6) . . . .
C2 C1 C6 N1 -179.1(3) . . . .
C2 C1 C7 C8 179.7(4) . . . .
C2 C1 C7 C9 3.3(7) . . . .
C2 C3 C4 C5 -0.2(6) . . . .
C3 C4 C5 C6 0.1(6) . . . .
C4 C5 C6 C1 0.1(6) . . . .
C4 C5 C6 N1 178.6(4) . . . .
C5 C6 N1 C8 -179.8(4) . . . .
C6 C1 C2 C3 0.4(6) . . . .
C6 C1 C7 C8 -0.5(4) . . . .
C6 C1 C7 C9 -176.9(4) . . . .
C7 C1 C2 C3 -179.9(4) . . . .
C7 C1 C6 C5 179.8(3) . . . .
C7 C1 C6 N1 1.1(4) . . . .
C7 C8 C11 C14 143.2(4) . . . .
C7 C8 C11 N2 20.3(5) . . . .
C7 C8 N1 C6 0.9(4) . . . .
C7 C9 C10 C12 85.7(4) . . . .
C7 C9 C10 N2 -38.8(4) . . . .
C8 C7 C9 C10 14.9(5) . . . .
C8 C11 C14 C15 130.0(4) . . . .
C8 C11 C14 C19 -47.3(5) . . . .
C8 C11 N2 C10 -46.7(4) . . . .
C9 C7 C8 C11 -6.2(6) . . . .
C9 C7 C8 N1 176.5(3) . . . .
C9 C10 C12 O2 -102.9(4) . . . .
C9 C10 C12 O3 76.1(4) . . . .
C9 C10 N2 C11 59.3(4) . . . .
C10 C12 O3 C13 177.9(4) . . . .
C11 C8 N1 C6 -176.5(3) . . . .
C11 C14 C15 C16 -177.6(4) . . . .
C11 C14 C19 C18 178.1(3) . . . .
C12 C10 N2 C11 -67.0(4) . . . .
C14 C11 N2 C10 -173.2(3) . . . .
C14 C15 C16 C17 0.0(7) . . . .
C15 C14 C19 C18 0.8(6) . . . .
C15 C16 C17 C18 -0.3(6) . . . .
C15 C16 C17 C20 179.2(4) . . . .
C16 C17 C18 C19 0.9(6) . . . .
C16 C17 C20 C21 115.3(5) . . . .
C16 C17 C20 C22 -10.0(6) . . . .
C17 C18 C19 C14 -1.2(6) . . . .
C18 C17 C20 C21 -65.1(5) . . . .
C18 C17 C20 C22 169.5(4) . . . .
C19 C14 C15 C16 -0.2(6) . . . .
C20 C17 C18 C19 -178.6(4) . . . .
N1 C8 C11 C14 -39.9(5) . . . .
N1 C8 C11 N2 -162.8(3) . . . .
N2 C10 C12 O2 22.3(5) . . . .
N2 C10 C12 O3 -158.6(3) . . . .
N2 C11 C14 C15 -109.1(4) . . . .
N2 C11 C14 C19 73.6(4) . . . .
O2 C12 O3 C13 -3.1(6) . . . .
